data_7150138
loop_
_publ_author_name
'Norris, Timothy'
'Colon-Cruz, Roberto'
'Ripin, David H. B.'

_publ_section_title
;
 New hydroxy-pyrazoline intermediates, subtle regio-selectivity and
 relative reaction rate variations observed during acid catalyzed and
 neutral pyrazole cyclization.
;
_journal_issue 10
_journal_name_full 'Organic &amp; biomolecular chemistry'
_journal_page_first 1844
_journal_page_last 1849
_journal_paper_doi 10.1039/b500413f
_journal_volume 3
_journal_year 2005
_chemical_formula_sum 'C16 H13 F2 N3 O2 S'
_chemical_formula_weight 349.35
_chemical_name_systematic
;
?
;
_space_group_IT_number 14
_symmetry_cell_setting monoclinic
_symmetry_space_group_name_Hall '-P 2ybc'
_symmetry_space_group_name_H-M 'P 1 21/c 1'
_atom_sites_solution_hydrogens geom
_atom_sites_solution_primary direct
_atom_sites_solution_secondary difmap
_audit_creation_method SHELXL-97
_cell_angle_alpha 90.00
_cell_angle_beta 96.250(10)
_cell_angle_gamma 90.00
_cell_formula_units_Z 4
_cell_length_a 10.614(2)
_cell_length_b 7.4840(10)
_cell_length_c 20.523(3)
_cell_measurement_temperature 293(2)
_cell_volume 1620.6(4)
_computing_cell_refinement 'Bruker SMART'
_computing_data_collection 'Bruker SMART'
_computing_data_reduction 'Bruker SHELXTL'
_computing_molecular_graphics 'Bruker SHELXTL'
_computing_publication_material 'Bruker SHELXTL'
_computing_structure_refinement 'SHELXL-97 (Sheldrick, 1997)'
_computing_structure_solution 'SHELXS-97 (Sheldrick, 1990)'
_diffrn_ambient_temperature 293(2)
_diffrn_measured_fraction_theta_full 0.999
_diffrn_measured_fraction_theta_max 0.999
_diffrn_measurement_device_type 'CCD area detector'
_diffrn_measurement_method 'phi and omega scans'
_diffrn_radiation_monochromator graphite
_diffrn_radiation_source 'fine-focus sealed tube'
_diffrn_radiation_type CuK\a
_diffrn_radiation_wavelength 1.54178
_diffrn_reflns_av_R_equivalents 0.0181
_diffrn_reflns_av_sigmaI/netI 0.0397
_diffrn_reflns_limit_h_max 10
_diffrn_reflns_limit_h_min 0
_diffrn_reflns_limit_k_max 7
_diffrn_reflns_limit_k_min 0
_diffrn_reflns_limit_l_max 20
_diffrn_reflns_limit_l_min -20
_diffrn_reflns_number 1790
_diffrn_reflns_theta_full 49.98
_diffrn_reflns_theta_max 49.98
_diffrn_reflns_theta_min 4.19
_exptl_absorpt_coefficient_mu 2.108
_exptl_absorpt_correction_type none
_exptl_crystal_colour COLORLESS
_exptl_crystal_density_diffrn 1.432
_exptl_crystal_density_method 'not measured'
_exptl_crystal_description PRISM
_exptl_crystal_F_000 720
_exptl_crystal_size_max 0.24
_exptl_crystal_size_mid 0.09
_exptl_crystal_size_min 0.07
_refine_diff_density_max 0.268
_refine_diff_density_min -0.208
_refine_diff_density_rms 0.042
_refine_ls_extinction_coef 0.0027(3)
_refine_ls_extinction_expression Fc^*^=kFc[1+0.001xFc^2^\l^3^/sin(2\q)]^-1/4^
_refine_ls_extinction_method SHELXL
_refine_ls_goodness_of_fit_ref 1.023
_refine_ls_hydrogen_treatment mixed
_refine_ls_matrix_type full
_refine_ls_number_parameters 218
_refine_ls_number_reflns 1674
_refine_ls_number_restraints 0
_refine_ls_restrained_S_all 1.023
_refine_ls_R_factor_all 0.0640
_refine_ls_R_factor_gt 0.0419
_refine_ls_shift/su_max 0.000
_refine_ls_shift/su_mean 0.000
_refine_ls_structure_factor_coef Fsqd
_refine_ls_weighting_details
;
calc w=1/[\s^2^(Fo^2^)+(0.0640P)^2^+0.4721P] where
P=(Fo^2^+2Fc^2^)/3
;
_refine_ls_weighting_scheme calc
_refine_ls_wR_factor_gt 0.1017
_refine_ls_wR_factor_ref 0.1139
_reflns_number_gt 1271
_reflns_number_total 1674
_reflns_threshold_expression >2sigma(I)
_cod_data_source_file b500413f.txt
_cod_data_source_block f579
_cod_depositor_comments
;
The following automatic conversions were performed:
'_symmetry_cell_setting' value 'Monoclinic' changed to 'monoclinic'
according to '/home/saulius/struct/CIF-dictionaries/cif_core.dic'
dictionary named 'cif_core.dic' version 2.4.1 from 2010-06-29.

Automatic conversion script
Id: cif_fix_enum 1527 2010-12-29 10:47:43Z saulius 
;
_cod_original_sg_symbol_H-M P2(1)/c
_cod_database_code 7150138

loop_
_symmetry_equiv_pos_as_xyz
'x, y, z'
'-x, y+1/2, -z+1/2'
'-x, -y, -z'
'x, -y-1/2, z-1/2'

loop_
_atom_site_label
_atom_site_type_symbol
_atom_site_fract_x
_atom_site_fract_y
_atom_site_fract_z
_atom_site_U_iso_or_equiv
_atom_site_adp_type
_atom_site_occupancy
_atom_site_symmetry_multiplicity
_atom_site_calc_flag
_atom_site_refinement_flags
_atom_site_disorder_assembly
_atom_site_disorder_group
S1X S 0.53678(10) 0.07320(14) 0.13470(5) 0.0474(4) Uani 1 1 d . . .
C1 C 0.6923(4) -0.4103(5) 0.17403(18) 0.0395(10) Uani 1 1 d . . .
H1B H 0.6923 -0.5017 0.2047 0.080 Uiso 1 1 calc R . .
C2 C 0.6245(4) -0.2552(5) 0.18015(19) 0.0425(11) Uani 1 1 d . . .
H2B H 0.5787 -0.2379 0.2158 0.080 Uiso 1 1 calc R . .
C3 C 0.6259(3) -0.1257(5) 0.13194(18) 0.0341(10) Uani 1 1 d . . .
C4 C 0.6990(4) -0.1522(5) 0.08154(18) 0.0421(11) Uani 1 1 d . . .
H4B H 0.7006 -0.0631 0.0500 0.080 Uiso 1 1 calc R . .
N5 N 0.7679(3) -0.2999(4) 0.07550(15) 0.0409(9) Uani 1 1 d . . .
C6 C 0.7603(3) -0.4249(5) 0.12067(17) 0.0320(9) Uani 1 1 d . . .
N7 N 0.8295(3) -0.5840(4) 0.11201(14) 0.0356(8) Uani 1 1 d . . .
N8 N 0.8810(3) -0.6684(4) 0.16759(15) 0.0419(9) Uani 1 1 d . . .
C9 C 0.9420(4) -0.8066(5) 0.14508(19) 0.0418(10) Uani 1 1 d . . .
C10 C 0.9306(4) -0.8132(5) 0.07702(19) 0.0428(11) Uani 1 1 d . . .
H10B H 0.9655 -0.8980 0.0512 0.080 Uiso 1 1 calc R . .
C11 C 0.8573(3) -0.6688(5) 0.05564(18) 0.0349(10) Uani 1 1 d . . .
C12 C 0.8096(3) -0.6191(5) -0.01192(17) 0.0342(10) Uani 1 1 d . . .
C13 C 0.6855(4) -0.5654(5) -0.0298(2) 0.0461(11) Uani 1 1 d . . .
H13B H 0.6295 -0.5575 0.0019 0.080 Uiso 1 1 calc R . .
C14 C 0.6446(5) -0.5239(6) -0.0938(2) 0.0576(13) Uani 1 1 d . . .
H14B H 0.5614 -0.4876 -0.1052 0.080 Uiso 1 1 calc R . .
C15 C 0.7266(6) -0.5360(6) -0.1409(2) 0.0687(15) Uani 1 1 d . . .
H15B H 0.6991 -0.5063 -0.1841 0.080 Uiso 1 1 calc R . .
C16 C 0.8497(5) -0.5922(6) -0.1244(2) 0.0650(14) Uani 1 1 d . . .
H16B H 0.9044 -0.6036 -0.1566 0.080 Uiso 1 1 calc R . .
C17 C 0.8914(4) -0.6313(5) -0.0603(2) 0.0486(11) Uani 1 1 d . . .
H17B H 0.9750 -0.6663 -0.0491 0.080 Uiso 1 1 calc R . .
C18 C 1.0086(4) -0.9308(6) 0.1940(2) 0.0521(12) Uani 1 1 d . . .
H18B H 1.0149 -0.8788 0.2380 0.080 Uiso 1 1 calc R . .
F19 F 0.9482(3) -1.0893(4) 0.19267(17) 0.1126(13) Uani 1 1 d . . .
F20 F 1.1234(3) -0.9713(5) 0.17728(15) 0.1089(13) Uani 1 1 d . . .
O21 O 0.5449(4) 0.1342(5) 0.20054(16) 0.0854(11) Uani 1 1 d . . .
O22 O 0.5756(3) 0.1905(4) 0.08583(17) 0.0782(11) Uani 1 1 d . . .
C23 C 0.3814(4) 0.0083(7) 0.1108(3) 0.0802(17) Uani 1 1 d . . .
H23A H 0.3266 0.1102 0.1112 0.080 Uiso 1 1 calc R . .
H23B H 0.3564 -0.0803 0.1407 0.080 Uiso 1 1 calc R . .
H23C H 0.3755 -0.0410 0.0674 0.080 Uiso 1 1 calc R . .

loop_
_atom_site_aniso_label
_atom_site_aniso_U_11
_atom_site_aniso_U_22
_atom_site_aniso_U_33
_atom_site_aniso_U_23
_atom_site_aniso_U_13
_atom_site_aniso_U_12
S1X 0.0469(7) 0.0366(7) 0.0607(8) -0.0051(6) 0.0152(5) 0.0063(5)
C1 0.040(2) 0.042(3) 0.036(2) 0.000(2) 0.0043(19) 0.001(2)
C2 0.041(3) 0.049(3) 0.040(3) -0.003(2) 0.013(2) 0.002(2)
C3 0.035(2) 0.031(2) 0.038(2) -0.005(2) 0.0074(19) 0.0012(18)
C4 0.052(3) 0.035(3) 0.040(3) 0.000(2) 0.012(2) 0.002(2)
N5 0.046(2) 0.038(2) 0.040(2) -0.0021(18) 0.0120(16) 0.0025(18)
C6 0.030(2) 0.033(2) 0.033(2) -0.004(2) 0.0019(18) 0.002(2)
N7 0.0368(18) 0.037(2) 0.0321(19) -0.0001(17) 0.0018(15) 0.0073(17)
N8 0.043(2) 0.042(2) 0.040(2) 0.0038(18) -0.0012(16) 0.0088(19)
C9 0.040(2) 0.043(3) 0.041(3) -0.001(2) 0.002(2) 0.009(2)
C10 0.046(2) 0.039(3) 0.043(3) -0.003(2) 0.003(2) 0.010(2)
C11 0.034(2) 0.037(2) 0.034(2) -0.002(2) 0.0062(18) 0.003(2)
C12 0.035(2) 0.032(2) 0.035(2) -0.0047(19) 0.0011(19) -0.0006(19)
C13 0.047(3) 0.044(3) 0.044(3) -0.010(2) -0.006(2) 0.002(2)
C14 0.063(3) 0.045(3) 0.059(3) -0.011(2) -0.019(3) 0.008(2)
C15 0.107(5) 0.053(3) 0.042(3) 0.003(2) -0.012(3) -0.001(3)
C16 0.092(4) 0.062(3) 0.044(3) 0.001(3) 0.022(3) -0.001(3)
C17 0.051(3) 0.053(3) 0.043(3) -0.005(2) 0.010(2) -0.003(2)
C18 0.049(3) 0.045(3) 0.060(3) -0.001(2) -0.004(2) 0.008(3)
F19 0.122(3) 0.067(2) 0.133(3) 0.037(2) -0.060(2) -0.012(2)
F20 0.077(2) 0.154(3) 0.098(2) 0.042(2) 0.0150(17) 0.067(2)
O21 0.107(3) 0.082(3) 0.067(2) -0.033(2) 0.0107(19) 0.036(2)
O22 0.083(2) 0.0459(19) 0.114(3) 0.0266(19) 0.047(2) 0.0139(18)
C23 0.044(3) 0.055(3) 0.141(5) 0.002(3) 0.007(3) 0.012(3)

loop_
_atom_type_symbol
_atom_type_description
_atom_type_scat_dispersion_real
_atom_type_scat_dispersion_imag
_atom_type_scat_source
C C 0.0181 0.0091 'International Tables Vol C Tables 4.2.6.8 and 6.1.1.4'
H H 0.0000 0.0000 'International Tables Vol C Tables 4.2.6.8 and 6.1.1.4'
N N 0.0311 0.0180 'International Tables Vol C Tables 4.2.6.8 and 6.1.1.4'
O O 0.0492 0.0322 'International Tables Vol C Tables 4.2.6.8 and 6.1.1.4'
F F 0.0727 0.0534 'International Tables Vol C Tables 4.2.6.8 and 6.1.1.4'
S S 0.3331 0.5567 'International Tables Vol C Tables 4.2.6.8 and 6.1.1.4'

loop_
_geom_angle_atom_site_label_1
_geom_angle_atom_site_label_2
_geom_angle_atom_site_label_3
_geom_angle
_geom_angle_site_symmetry_1
_geom_angle_site_symmetry_3
_geom_angle_publ_flag
O21 S1X O22 118.6(2) . . ?
O21 S1X C23 108.4(3) . . ?
O22 S1X C23 108.2(2) . . ?
O21 S1X C3 108.90(19) . . ?
O22 S1X C3 107.39(18) . . ?
C23 S1X C3 104.5(2) . . ?
C2 C1 C6 117.5(4) . . ?
C1 C2 C3 118.5(3) . . ?
C4 C3 C2 119.2(4) . . ?
C4 C3 S1X 119.6(3) . . ?
C2 C3 S1X 121.2(3) . . ?
N5 C4 C3 123.2(4) . . ?
C6 N5 C4 116.2(3) . . ?
N5 C6 C1 125.2(4) . . ?
N5 C6 N7 115.6(3) . . ?
C1 C6 N7 119.2(3) . . ?
N8 N7 C11 112.7(3) . . ?
N8 N7 C6 116.7(3) . . ?
C11 N7 C6 130.6(3) . . ?
C9 N8 N7 103.6(3) . . ?
N8 C9 C10 112.6(3) . . ?
N8 C9 C18 117.7(4) . . ?
C10 C9 C18 129.7(4) . . ?
C11 C10 C9 106.1(3) . . ?
C10 C11 N7 105.0(3) . . ?
C10 C11 C12 128.6(3) . . ?
N7 C11 C12 126.2(3) . . ?
C13 C12 C17 118.6(4) . . ?
C13 C12 C11 122.8(3) . . ?
C17 C12 C11 118.6(3) . . ?
C14 C13 C12 120.7(4) . . ?
C15 C14 C13 120.0(4) . . ?
C14 C15 C16 120.2(4) . . ?
C17 C16 C15 119.9(4) . . ?
C16 C17 C12 120.6(4) . . ?
F20 C18 F19 103.9(4) . . ?
F20 C18 C9 110.4(4) . . ?
F19 C18 C9 110.3(3) . . ?

loop_
_geom_bond_atom_site_label_1
_geom_bond_atom_site_label_2
_geom_bond_distance
_geom_bond_site_symmetry_2
_geom_bond_publ_flag
S1X O21 1.420(3) . ?
S1X O22 1.427(3) . ?
S1X C23 1.737(5) . ?
S1X C3 1.768(4) . ?
C1 C2 1.379(5) . ?
C1 C6 1.380(5) . ?
C2 C3 1.386(5) . ?
C3 C4 1.373(5) . ?
C4 N5 1.339(5) . ?
N5 C6 1.326(5) . ?
C6 N7 1.420(5) . ?
N7 N8 1.365(4) . ?
N7 C11 1.379(4) . ?
N8 C9 1.329(5) . ?
C9 C10 1.390(5) . ?
C9 C18 1.489(6) . ?
C10 C11 1.375(5) . ?
C11 C12 1.471(5) . ?
C12 C13 1.387(5) . ?
C12 C17 1.391(5) . ?
C13 C14 1.374(6) . ?
C14 C15 1.372(6) . ?
C15 C16 1.379(7) . ?
C16 C17 1.372(6) . ?
C18 F20 1.337(5) . ?
C18 F19 1.347(5) . ?

loop_
_cod_related_entry_id
_cod_related_entry_database
_cod_related_entry_code
1 ChemSpider 8143807
